data_4313894
loop_
_publ_author_name
'Bradley W. Smucker'
'Joshua M. Hudson'
'Mohammad A. Omary'
'Kim R. Dunbar'

_publ_contact_author
;
    Prof. Kim R. Dunbar
    Department of Chemistry
    Texas A&M University
    P.O. Box 30012
    College Station, TX
    7842-3012
    USA
;
_publ_contact_author_email dunbar@mail.chem.tamu.edu
_publ_contact_author_fax 1(979)8457177
_publ_contact_author_phone 1(979)8455235
_publ_section_title
;
 Structural, Magnetic, and Optoelectronic Properties of
 (Diimine)(dithiolato)platinum(II) and -palladium(II) Complexes and Their
 Charge-Transfer Adducts with Nitrile Acceptors
;
_journal_name_full 'Inorganic Chemistry'
_journal_page_first 4714
_journal_page_last 4723
_journal_paper_doi 10.1021/ic0259585
_journal_volume 42
_journal_year 2003
_chemical_formula_sum 'C56 H56 Cl4 N8 O2 Pd2 S8'
_chemical_formula_weight 1484.29
_chemical_name_common '[(dbbpy)Pd(dmid)]2[TCNQ]'
_chemical_name_systematic
; 
Di-[(4,4(-di-tert-butyl-2,2(-bipyridine)paladium
(1,3-dithiole-2-one-4,5-dithiolate)] [7,7,8,8-Tetracyanoquinodimethane]
 
;
_space_group_IT_number 2
_symmetry_cell_setting triclinic
_symmetry_space_group_name_Hall '-P 1'
_symmetry_space_group_name_H-M 'P -1'
_atom_sites_solution_hydrogens geom
_atom_sites_solution_primary direct
_atom_sites_solution_secondary difmap
_audit_creation_method SHELXL-97
_cell_angle_alpha 72.38(3)
_cell_angle_beta 69.88(3)
_cell_angle_gamma 78.74(3)
_cell_formula_units_Z 1
_cell_length_a 11.119(2)
_cell_length_b 12.086(2)
_cell_length_c 12.767(3)
_cell_measurement_reflns_used 4271
_cell_measurement_temperature 110(2)
_cell_measurement_theta_max 23.49
_cell_measurement_theta_min 1.76
_cell_volume 1527.4(6)
_computing_cell_refinement 'SAINT v4.05 (Bruker, 1996)'
_computing_data_collection 'SMART v4.05 (Bruker, 1996)'
_computing_data_reduction 'XPREP SHELXTL v5 (Bruker, 1994)'
_computing_molecular_graphics 'XP SHELXTL v5 (Bruker, 1994)'
_computing_publication_material 'Ciftab (Sheldrick, 1997)'
_computing_structure_refinement 'SHELXL-97 (Sheldrick, 1997)'
_computing_structure_solution 'SHELXS-97 (Sheldrick, 1990)'
_diffrn_ambient_temperature 110(2)
_diffrn_detector_area_resol_mean '5.7 pixels mm-1'
_diffrn_measured_fraction_theta_full 0.943
_diffrn_measured_fraction_theta_max 0.943
_diffrn_measurement_device_type 'Bruker Smart 1K CCD Area Detector Diffractometer'
_diffrn_measurement_method 'Omega Scans'
_diffrn_radiation_monochromator graphite
_diffrn_radiation_source 'fine-focus sealed tube'
_diffrn_radiation_type MoK\a
_diffrn_radiation_wavelength 0.71073
_diffrn_reflns_av_R_equivalents 0.0268
_diffrn_reflns_av_sigmaI/netI 0.0609
_diffrn_reflns_limit_h_max 12
_diffrn_reflns_limit_h_min -12
_diffrn_reflns_limit_k_max 13
_diffrn_reflns_limit_k_min -10
_diffrn_reflns_limit_l_max 14
_diffrn_reflns_limit_l_min -14
_diffrn_reflns_number 6679
_diffrn_reflns_theta_full 23.49
_diffrn_reflns_theta_max 23.49
_diffrn_reflns_theta_min 1.76
_exptl_absorpt_coefficient_mu 1.086
_exptl_absorpt_correction_type SADABS
_exptl_crystal_colour Black
_exptl_crystal_density_diffrn 1.614
_exptl_crystal_density_method 'not measured'
_exptl_crystal_description Box-Like
_exptl_crystal_F_000 752
_exptl_crystal_size_max 0.240
_exptl_crystal_size_mid 0.070
_exptl_crystal_size_min 0.046
_refine_diff_density_max 1.074
_refine_diff_density_min -0.812
_refine_diff_density_rms 0.105
_refine_ls_extinction_method none
_refine_ls_goodness_of_fit_ref 0.758
_refine_ls_hydrogen_treatment mixed
_refine_ls_matrix_type full
_refine_ls_number_parameters 473
_refine_ls_number_reflns 4271
_refine_ls_number_restraints 0
_refine_ls_restrained_S_all 0.758
_refine_ls_R_factor_all 0.0523
_refine_ls_R_factor_gt 0.0400
_refine_ls_shift/su_max 1.023
_refine_ls_shift/su_mean 0.022
_refine_ls_structure_factor_coef Fsqd
_refine_ls_weighting_details 'calc w=1/[\s^2^(Fo^2^)+(0.1000P)^2^+0.0000P] where P=(Fo^2^+2Fc^2^)/3'
_refine_ls_weighting_scheme calc
_refine_ls_wR_factor_gt 0.1020
_refine_ls_wR_factor_ref 0.1095
_reflns_number_gt 3451
_reflns_number_total 4271
_reflns_threshold_expression >2sigma(I)
_cod_data_source_file ic0259585si20030213_080256_6.cif
_cod_data_source_block final[(dbbpy)Pd(dmid)]2[TCNQ].2CH2Cl2
_cod_depositor_comments
;
The following automatic conversions were performed:

'_symmetry_cell_setting' value 'Triclinic' changed to 'triclinic'
according to the built-in table from CIF Core dictionary named
'cif_core.dic' version 2.4.1 from 2010-06-29.

Automatic conversion script
Id: cif_fix_values 1646 2011-03-28 12:23:43Z adriana 

The following automatic conversions were performed:

data name '_atom_site_symetry_multiplicity' was replaced with
'_atom_site_symmetry_multiplicity' as specified in the replacement
file 'data/replacement-values/replacement_tags.lst'.

Automatic conversion script
Id: cif_correct_tags 9268 2022-04-12 08:56:07Z antanas 
;
_cod_original_cell_volume 1527.4(5)
_cod_database_code 4313894

loop_
_symmetry_equiv_pos_as_xyz
'x, y, z'
'-x, -y, -z'

loop_
_atom_site_label
_atom_site_type_symbol
_atom_site_fract_x
_atom_site_fract_y
_atom_site_fract_z
_atom_site_U_iso_or_equiv
_atom_site_adp_type
_atom_site_occupancy
_atom_site_symmetry_multiplicity
_atom_site_calc_flag
_atom_site_refinement_flags
_atom_site_disorder_assembly
_atom_site_disorder_group
Pd1 Pd -0.10339(3) 0.43778(3) 0.44925(3) 0.01488(15) Uani 1 1 d . . .
S1 S -0.18947(12) 0.29529(11) 0.60457(10) 0.0182(3) Uani 1 1 d . . .
S2 S -0.22598(11) 0.57580(10) 0.53945(10) 0.0170(3) Uani 1 1 d . . .
S3 S -0.39590(12) 0.30304(11) 0.83110(10) 0.0183(3) Uani 1 1 d . . .
S4 S -0.42786(12) 0.55967(11) 0.77098(10) 0.0191(3) Uani 1 1 d . . .
O1 O -0.5650(3) 0.4271(3) 0.9657(3) 0.0211(8) Uani 1 1 d . . .
N1 N 0.0128(4) 0.3232(3) 0.3561(3) 0.0157(9) Uani 1 1 d . . .
N2 N -0.0148(3) 0.5528(3) 0.2989(3) 0.0139(9) Uani 1 1 d . . .
C1 C -0.2997(4) 0.3748(4) 0.6964(4) 0.0180(11) Uani 1 1 d . . .
C2 C -0.3152(4) 0.4912(4) 0.6688(4) 0.0177(11) Uani 1 1 d . . .
C3 C -0.4813(5) 0.4292(4) 0.8763(4) 0.0171(11) Uani 1 1 d . . .
C4 C 0.0230(5) 0.2077(5) 0.3908(5) 0.0229(12) Uani 1 1 d . . .
C5 C 0.1153(5) 0.1379(5) 0.3280(4) 0.0201(11) Uani 1 1 d . . .
C6 C 0.2018(5) 0.1871(4) 0.2249(4) 0.0185(11) Uani 1 1 d . . .
C7 C 0.1877(5) 0.3088(4) 0.1874(4) 0.0170(11) Uani 1 1 d . . .
C8 C 0.0937(4) 0.3749(4) 0.2526(4) 0.0149(11) Uani 1 1 d . . .
C9 C 0.0732(4) 0.5041(4) 0.2166(4) 0.0165(11) Uani 1 1 d . . .
C10 C 0.1325(5) 0.5701(4) 0.1093(4) 0.0177(11) Uani 1 1 d . . .
C11 C 0.1044(4) 0.6909(4) 0.0792(4) 0.0184(11) Uani 1 1 d . . .
C12 C 0.0160(5) 0.7385(5) 0.1664(5) 0.0235(13) Uani 1 1 d . . .
C13 C -0.0391(5) 0.6692(4) 0.2718(4) 0.0202(12) Uani 1 1 d . . .
C14 C 0.3120(5) 0.1152(4) 0.1553(4) 0.0207(11) Uani 1 1 d . . .
C15 C 0.3149(6) 0.1500(5) 0.0294(5) 0.0290(13) Uani 1 1 d . . .
C16 C 0.4383(5) 0.1387(5) 0.1636(6) 0.0291(13) Uani 1 1 d . . .
C17 C 0.2977(7) -0.0153(5) 0.2035(6) 0.0343(15) Uani 1 1 d . . .
C18 C 0.1591(5) 0.7656(4) -0.0418(4) 0.0211(11) Uani 1 1 d . . .
C19 C 0.1813(7) 0.8870(5) -0.0407(6) 0.0339(14) Uani 1 1 d . . .
C20 C 0.2876(5) 0.7083(5) -0.1066(5) 0.0230(12) Uani 1 1 d . . .
C21 C 0.0629(7) 0.7780(7) -0.1064(6) 0.0437(18) Uani 1 1 d . . .
H4A H -0.024(4) 0.169(4) 0.458(4) 0.000(11) Uiso 1 1 d . . .
H5A H 0.123(5) 0.059(5) 0.356(5) 0.028(15) Uiso 1 1 d . . .
H7A H 0.238(4) 0.341(4) 0.124(4) 0.000(11) Uiso 1 1 d . . .
H10A H 0.189(4) 0.531(4) 0.062(4) 0.007(11) Uiso 1 1 d . . .
H12A H -0.004(5) 0.809(5) 0.157(4) 0.022(15) Uiso 1 1 d . . .
H13A H -0.105(5) 0.700(5) 0.338(5) 0.042(16) Uiso 1 1 d . . .
H15A H 0.324(5) 0.231(5) -0.006(4) 0.020(14) Uiso 1 1 d . . .
H15B H 0.238(5) 0.132(4) 0.024(4) 0.012(12) Uiso 1 1 d . . .
H15C H 0.392(5) 0.105(4) -0.015(4) 0.023(13) Uiso 1 1 d . . .
H16A H 0.455(5) 0.214(5) 0.130(5) 0.036(17) Uiso 1 1 d . . .
H16B H 0.513(6) 0.099(5) 0.117(5) 0.044(17) Uiso 1 1 d . . .
H16C H 0.429(4) 0.117(4) 0.247(5) 0.019(13) Uiso 1 1 d . . .
H17A H 0.308(6) -0.048(5) 0.280(6) 0.049(19) Uiso 1 1 d . . .
H17B H 0.363(5) -0.058(4) 0.160(4) 0.024(14) Uiso 1 1 d . . .
H17C H 0.222(5) -0.031(5) 0.196(5) 0.028(16) Uiso 1 1 d . . .
H19A H 0.236(6) 0.885(5) 0.005(5) 0.042(18) Uiso 1 1 d . . .
H19B H 0.099(6) 0.925(5) -0.008(5) 0.041(17) Uiso 1 1 d . . .
H19C H 0.216(5) 0.928(4) -0.116(5) 0.015(13) Uiso 1 1 d . . .
H20A H 0.344(5) 0.707(4) -0.071(4) 0.011(13) Uiso 1 1 d . . .
H20B H 0.323(4) 0.761(4) -0.182(4) 0.006(11) Uiso 1 1 d . . .
H20C H 0.272(5) 0.640(5) -0.121(5) 0.037(16) Uiso 1 1 d . . .
H21A H -0.022(6) 0.820(5) -0.068(5) 0.045(17) Uiso 1 1 d . . .
H21B H 0.037(6) 0.710(6) -0.099(6) 0.05(2) Uiso 1 1 d . . .
H21C H 0.087(5) 0.820(5) -0.181(5) 0.031(16) Uiso 1 1 d . . .
N5 N 0.3692(5) 0.1429(4) 0.7462(4) 0.0330(11) Uani 1 1 d . . .
N6 N 0.1904(4) 0.4542(4) 0.8688(4) 0.0314(11) Uani 1 1 d . . .
C43 C 0.4268(5) 0.4319(5) 0.6073(4) 0.0226(12) Uani 1 1 d . . .
C44 C 0.5192(5) 0.3798(5) 0.5201(5) 0.0218(12) Uani 1 1 d . . .
C45 C 0.4124(5) 0.5581(4) 0.5796(5) 0.0206(12) Uani 1 1 d . . .
C49 C 0.3571(5) 0.3666(4) 0.7092(4) 0.0211(12) Uani 1 1 d . . .
C50 C 0.3645(5) 0.2412(5) 0.7320(4) 0.0231(12) Uani 1 1 d . . .
C51 C 0.2643(5) 0.4152(5) 0.7979(5) 0.0225(12) Uani 1 1 d . . .
H44A H 0.532(4) 0.310(5) 0.535(4) 0.013(14) Uiso 1 1 d . . .
H45A H 0.351(4) 0.594(4) 0.635(4) 0.003(11) Uiso 1 1 d . . .
Cl1 Cl 0.3321(3) -0.0833(3) 0.5247(3) 0.1421(14) Uani 1 1 d . . .
Cl2 Cl 0.12453(16) 0.06360(14) 0.63755(14) 0.0480(4) Uani 1 1 d . . .
C1S C 0.2883(9) 0.0515(10) 0.5609(11) 0.072(3) Uani 1 1 d . . .
H1A H 0.335(7) 0.042(6) 0.608(7) 0.07(3) Uiso 1 1 d . . .
H1B H 0.317(11) 0.103(9) 0.496(9) 0.13(5) Uiso 1 1 d . . .

loop_
_atom_site_aniso_label
_atom_site_aniso_U_11
_atom_site_aniso_U_22
_atom_site_aniso_U_33
_atom_site_aniso_U_23
_atom_site_aniso_U_13
_atom_site_aniso_U_12
Pd1 0.0154(2) 0.0147(2) 0.0113(2) -0.00298(16) -0.00027(16) -0.00178(15)
S1 0.0199(7) 0.0162(7) 0.0133(7) -0.0039(5) 0.0007(5) -0.0003(5)
S2 0.0187(6) 0.0161(7) 0.0123(6) -0.0031(5) 0.0003(5) -0.0031(5)
S3 0.0199(7) 0.0168(7) 0.0140(7) -0.0031(5) -0.0004(5) -0.0025(5)
S4 0.0220(7) 0.0162(7) 0.0152(7) -0.0053(5) 0.0006(6) -0.0026(5)
O1 0.0221(19) 0.026(2) 0.0130(19) -0.0067(15) 0.0012(17) -0.0061(15)
N1 0.016(2) 0.014(2) 0.015(2) -0.0002(18) -0.0050(19) -0.0015(17)
N2 0.014(2) 0.016(2) 0.010(2) -0.0039(17) -0.0004(17) -0.0012(17)
C1 0.013(2) 0.028(3) 0.013(3) -0.008(2) -0.001(2) -0.004(2)
C2 0.015(3) 0.027(3) 0.011(3) -0.010(2) -0.001(2) 0.001(2)
C3 0.023(3) 0.014(3) 0.016(3) 0.001(2) -0.010(3) -0.006(2)
C4 0.028(3) 0.021(3) 0.014(3) -0.002(2) 0.000(3) -0.007(3)
C5 0.025(3) 0.011(3) 0.019(3) -0.002(2) -0.003(2) 0.000(2)
C6 0.019(3) 0.018(3) 0.021(3) -0.007(2) -0.008(2) -0.001(2)
C7 0.016(3) 0.019(3) 0.010(3) -0.001(2) 0.004(2) -0.007(2)
C8 0.016(3) 0.019(3) 0.012(3) -0.004(2) -0.007(2) -0.002(2)
C9 0.015(2) 0.021(3) 0.015(3) -0.004(2) -0.007(2) 0.000(2)
C10 0.016(3) 0.024(3) 0.013(3) -0.008(2) -0.002(2) -0.003(2)
C11 0.019(3) 0.018(3) 0.020(3) -0.004(2) -0.009(2) -0.003(2)
C12 0.028(3) 0.017(3) 0.027(3) -0.010(3) -0.007(3) -0.002(3)
C13 0.021(3) 0.020(3) 0.017(3) -0.006(2) 0.000(2) -0.003(2)
C14 0.023(3) 0.015(3) 0.019(3) -0.007(2) 0.002(2) -0.003(2)
C15 0.030(3) 0.031(4) 0.023(3) -0.012(3) -0.001(3) 0.000(3)
C16 0.018(3) 0.026(4) 0.038(4) -0.011(3) -0.003(3) 0.004(3)
C17 0.037(4) 0.012(3) 0.038(4) -0.008(3) 0.010(3) -0.002(3)
C18 0.021(3) 0.019(3) 0.020(3) -0.002(2) -0.004(2) -0.005(2)
C19 0.040(4) 0.019(3) 0.027(4) -0.001(3) 0.005(3) -0.004(3)
C20 0.026(3) 0.023(3) 0.017(3) -0.004(3) -0.003(3) -0.006(3)
C21 0.033(4) 0.063(5) 0.023(4) 0.010(4) -0.011(3) -0.007(4)
N5 0.043(3) 0.028(3) 0.027(3) -0.007(2) -0.009(2) -0.007(2)
N6 0.031(3) 0.038(3) 0.026(3) -0.013(2) -0.004(2) -0.008(2)
C43 0.021(3) 0.032(3) 0.019(3) -0.007(2) -0.012(2) -0.001(2)
C44 0.028(3) 0.014(3) 0.026(3) -0.007(3) -0.014(3) 0.006(2)
C45 0.023(3) 0.021(3) 0.021(3) -0.010(2) -0.010(3) 0.005(2)
C49 0.022(3) 0.026(3) 0.020(3) -0.007(2) -0.014(2) 0.001(2)
C50 0.029(3) 0.027(4) 0.013(3) -0.004(2) -0.007(2) -0.003(2)
C51 0.025(3) 0.023(3) 0.021(3) -0.001(2) -0.009(3) -0.008(2)
Cl1 0.198(3) 0.114(2) 0.125(2) -0.093(2) -0.067(2) 0.093(2)
Cl2 0.0607(11) 0.0414(10) 0.0429(10) -0.0106(8) -0.0172(9) -0.0050(8)
C1S 0.064(6) 0.085(7) 0.085(7) -0.063(7) -0.015(6) 0.007(5)

loop_
_atom_type_symbol
_atom_type_description
_atom_type_scat_dispersion_real
_atom_type_scat_dispersion_imag
_atom_type_scat_source
C C 0.0033 0.0016 'International Tables Vol C Tables 4.2.6.8 and 6.1.1.4'
H H 0.0000 0.0000 'International Tables Vol C Tables 4.2.6.8 and 6.1.1.4'
Cl Cl 0.1484 0.1585 'International Tables Vol C Tables 4.2.6.8 and 6.1.1.4'
N N 0.0061 0.0033 'International Tables Vol C Tables 4.2.6.8 and 6.1.1.4'
O O 0.0106 0.0060 'International Tables Vol C Tables 4.2.6.8 and 6.1.1.4'
Pd Pd -0.9988 1.0072 'International Tables Vol C Tables 4.2.6.8 and 6.1.1.4'
S S 0.1246 0.1234 'International Tables Vol C Tables 4.2.6.8 and 6.1.1.4'

loop_
_geom_angle_atom_site_label_1
_geom_angle_atom_site_label_2
_geom_angle_atom_site_label_3
_geom_angle
_geom_angle_site_symmetry_1
_geom_angle_site_symmetry_3
_geom_angle_publ_flag
N2 Pd1 N1 79.58(15) . . ?
N2 Pd1 S1 173.55(10) . . ?
N1 Pd1 S1 94.00(12) . . ?
N2 Pd1 S2 95.90(11) . . ?
N1 Pd1 S2 175.47(11) . . ?
S1 Pd1 S2 90.52(5) . . ?
C1 S1 Pd1 102.04(18) . . ?
C2 S2 Pd1 101.83(16) . . ?
C1 S3 C3 97.4(2) . . ?
C2 S4 C3 96.4(2) . . ?
C4 N1 C8 118.5(4) . . ?
C4 N1 Pd1 126.8(3) . . ?
C8 N1 Pd1 114.4(3) . . ?
C13 N2 C9 117.3(4) . . ?
C13 N2 Pd1 126.8(3) . . ?
C9 N2 Pd1 115.8(3) . . ?
C2 C1 S3 116.9(4) . . ?
C2 C1 S1 122.7(4) . . ?
S3 C1 S1 120.4(3) . . ?
C1 C2 S2 122.8(4) . . ?
C1 C2 S4 117.8(4) . . ?
S2 C2 S4 119.4(3) . . ?
O1 C3 S4 124.2(4) . . ?
O1 C3 S3 124.3(4) . . ?
S4 C3 S3 111.5(3) . . ?
N1 C4 C5 122.7(5) . . ?
C6 C5 C4 120.4(5) . . ?
C5 C6 C7 116.4(4) . . ?
C5 C6 C14 123.0(4) . . ?
C7 C6 C14 120.6(5) . . ?
C8 C7 C6 121.1(5) . . ?
N1 C8 C7 120.7(4) . . ?
N1 C8 C9 115.7(4) . . ?
C7 C8 C9 123.6(5) . . ?
N2 C9 C10 121.9(5) . . ?
N2 C9 C8 114.1(4) . . ?
C10 C9 C8 124.0(4) . . ?
C9 C10 C11 121.2(4) . . ?
C10 C11 C12 115.6(5) . . ?
C10 C11 C18 122.6(4) . . ?
C12 C11 C18 121.7(5) . . ?
C13 C12 C11 120.9(5) . . ?
N2 C13 C12 123.1(5) . . ?
C15 C14 C17 108.6(5) . . ?
C15 C14 C6 110.5(4) . . ?
C17 C14 C6 111.2(4) . . ?
C15 C14 C16 109.7(5) . . ?
C17 C14 C16 108.8(5) . . ?
C6 C14 C16 107.9(4) . . ?
C11 C18 C19 111.6(4) . . ?
C11 C18 C20 111.7(4) . . ?
C19 C18 C20 108.1(5) . . ?
C11 C18 C21 107.4(4) . . ?
C19 C18 C21 109.8(5) . . ?
C20 C18 C21 108.2(5) . . ?
C49 C43 C44 122.0(5) . . ?
C49 C43 C45 121.9(5) . . ?
C44 C43 C45 116.1(5) . . ?
C45 C44 C43 122.8(5) 2_666 . ?
C44 C45 C43 121.1(5) 2_666 . ?
C43 C49 C51 123.6(5) . . ?
C43 C49 C50 121.4(4) . . ?
C51 C49 C50 114.8(5) . . ?
N5 C50 C49 177.4(5) . . ?
N6 C51 C49 179.8(6) . . ?
Cl1 C1S Cl2 109.7(6) . . ?

loop_
_geom_bond_atom_site_label_1
_geom_bond_atom_site_label_2
_geom_bond_distance
_geom_bond_site_symmetry_2
_geom_bond_publ_flag
Pd1 N2 2.051(4) . ?
Pd1 N1 2.060(4) . ?
Pd1 S1 2.2548(16) . ?
Pd1 S2 2.2719(14) . ?
S1 C1 1.741(5) . ?
S2 C2 1.733(5) . ?
S3 C1 1.746(5) . ?
S3 C3 1.774(5) . ?
S4 C2 1.755(5) . ?
S4 C3 1.783(5) . ?
O1 C3 1.196(6) . ?
N1 C4 1.325(6) . ?
N1 C8 1.359(6) . ?
N2 C13 1.340(6) . ?
N2 C9 1.359(6) . ?
C1 C2 1.335(7) . ?
C4 C5 1.383(7) . ?
C5 C6 1.374(7) . ?
C6 C7 1.398(7) . ?
C6 C14 1.533(7) . ?
C7 C8 1.379(7) . ?
C8 C9 1.483(7) . ?
C9 C10 1.368(7) . ?
C10 C11 1.394(7) . ?
C11 C12 1.396(7) . ?
C11 C18 1.515(7) . ?
C12 C13 1.356(7) . ?
C14 C15 1.524(7) . ?
C14 C17 1.528(7) . ?
C14 C16 1.530(7) . ?
C18 C19 1.540(8) . ?
C18 C20 1.534(7) . ?
C18 C21 1.522(8) . ?
N5 C50 1.140(7) . ?
N6 C51 1.145(7) . ?
C43 C49 1.356(7) . ?
C43 C44 1.441(7) . ?
C43 C45 1.447(7) . ?
C44 C45 1.320(8) 2_666 ?
C45 C44 1.320(8) 2_666 ?
C49 C51 1.433(7) . ?
C49 C50 1.445(8) . ?
Cl1 C1S 1.760(9) . ?
Cl2 C1S 1.747(9) . ?
